data_7105511
loop_
_publ_author_name
'Chen, Chi-Shian'
'Yeh, Wen-Yann'

_publ_section_title
;
 Coordination of NO2&#x2212; ligand to Cu(i) ion in an O,O-bidentate
 fashion that evolves NO gas upon protonation: a model reaction
 relevant to the denitrification process
;
_journal_issue 18
_journal_name_full 'Chemical Communications'
_journal_page_first 3098
_journal_page_last 3100
_journal_paper_doi 10.1039/b927513d
_journal_volume 46
_journal_year 2010
_chemical_formula_moiety 'C43 H33 Cu N4 O2 P2'
_chemical_formula_sum 'C43 H33 Cu N4 O2 P2'
_chemical_formula_weight 763.21
_chemical_name_systematic
;
?
;
_space_group_IT_number 2
_symmetry_cell_setting triclinic
_symmetry_space_group_name_Hall '-P 1'
_symmetry_space_group_name_H-M 'P -1'
_atom_sites_solution_hydrogens geom
_atom_sites_solution_primary direct
_atom_sites_solution_secondary difmap
_audit_creation_method SHELXL-97
_cell_angle_alpha 81.005(5)
_cell_angle_beta 76.103(7)
_cell_angle_gamma 83.054(5)
_cell_formula_units_Z 2
_cell_length_a 9.882(2)
_cell_length_b 13.036(3)
_cell_length_c 15.533(3)
_cell_measurement_reflns_used 3807
_cell_measurement_temperature 200(2)
_cell_measurement_theta_max 25.01
_cell_measurement_theta_min 2.226
_cell_volume 1911.3(7)
_computing_molecular_graphics 'Ortep-3 for Windows (Farrugia, 1997)'
_computing_publication_material 'WinGX publication routines (Farrugia, 1999)'
_computing_structure_refinement 'SHELXL-97 (Sheldrick, 1997)'
_computing_structure_solution 'SHELXS-86 (Sheldrick, 1986)'
_diffrn_ambient_temperature 200(2)
_diffrn_measured_fraction_theta_full 0.940
_diffrn_measured_fraction_theta_max 0.940
_diffrn_radiation_monochromator graphite
_diffrn_radiation_source 'fine-focus sealed tube'
_diffrn_radiation_type MoK\a
_diffrn_radiation_wavelength 0.71073
_diffrn_reflns_av_R_equivalents 0.0449
_diffrn_reflns_av_sigmaI/netI 0.0755
_diffrn_reflns_limit_h_max 11
_diffrn_reflns_limit_h_min -11
_diffrn_reflns_limit_k_max 15
_diffrn_reflns_limit_k_min -15
_diffrn_reflns_limit_l_max 18
_diffrn_reflns_limit_l_min 0
_diffrn_reflns_number 6361
_diffrn_reflns_theta_full 25.02
_diffrn_reflns_theta_max 25.02
_diffrn_reflns_theta_min 1.36
_exptl_absorpt_coefficient_mu 0.697
_exptl_absorpt_correction_T_max 0.9211
_exptl_absorpt_correction_T_min 0.7976
_exptl_absorpt_correction_type multi-scan
_exptl_crystal_colour yellow
_exptl_crystal_density_diffrn 1.326
_exptl_crystal_density_method 'not measured'
_exptl_crystal_description prism
_exptl_crystal_F_000 788
_exptl_crystal_size_max 0.34
_exptl_crystal_size_mid 0.19
_exptl_crystal_size_min 0.12
_refine_diff_density_max 0.606
_refine_diff_density_min -0.685
_refine_diff_density_rms 0.077
_refine_ls_extinction_method none
_refine_ls_goodness_of_fit_ref 1.001
_refine_ls_hydrogen_treatment constr
_refine_ls_matrix_type full
_refine_ls_number_parameters 463
_refine_ls_number_reflns 6361
_refine_ls_number_restraints 0
_refine_ls_restrained_S_all 1.001
_refine_ls_R_factor_all 0.0903
_refine_ls_R_factor_gt 0.0545
_refine_ls_shift/su_max 0.004
_refine_ls_shift/su_mean 0.000
_refine_ls_structure_factor_coef Fsqd
_refine_ls_weighting_details 'calc w=1/[\s^2^(Fo^2^)+(0.0782P)^2^+0.0000P] where P=(Fo^2^+2Fc^2^)/3'
_refine_ls_weighting_scheme calc
_refine_ls_wR_factor_gt 0.1273
_refine_ls_wR_factor_ref 0.1421
_reflns_number_gt 4244
_reflns_number_total 6361
_reflns_threshold_expression >2sigma(I)
_cod_data_source_file b927513d.txt
_cod_data_source_block a8901
_cod_database_code 7105511

loop_
_symmetry_equiv_pos_as_xyz
'x, y, z'
'-x, -y, -z'

loop_
_atom_site_label
_atom_site_type_symbol
_atom_site_fract_x
_atom_site_fract_y
_atom_site_fract_z
_atom_site_U_iso_or_equiv
_atom_site_adp_type
_atom_site_occupancy
_atom_site_symmetry_multiplicity
_atom_site_calc_flag
_atom_site_refinement_flags
_atom_site_disorder_assembly
_atom_site_disorder_group
C1 C 0.8037(4) 0.9527(3) 0.7796(3) 0.0331(10) Uani 1 1 d . . .
C2 C 0.9086(5) 0.8723(4) 0.7631(3) 0.0463(12) Uani 1 1 d . . .
H2 H 0.8926 0.8157 0.7360 0.056 Uiso 1 1 calc R . .
C3 C 1.0362(5) 0.8731(4) 0.7853(3) 0.0557(14) Uani 1 1 d . . .
H3 H 1.1068 0.8175 0.7738 0.067 Uiso 1 1 calc R . .
C4 C 1.0596(5) 0.9551(4) 0.8242(3) 0.0552(14) Uani 1 1 d . . .
H4 H 1.1470 0.9562 0.8394 0.066 Uiso 1 1 calc R . .
C5 C 0.9579(5) 1.0352(4) 0.8412(3) 0.0522(13) Uani 1 1 d . . .
H5 H 0.9750 1.0913 0.8684 0.063 Uiso 1 1 calc R . .
C6 C 0.8291(5) 1.0350(3) 0.8190(3) 0.0421(11) Uani 1 1 d . . .
H6 H 0.7592 1.0910 0.8307 0.050 Uiso 1 1 calc R . .
C7 C 0.6744(4) 1.0330(3) 0.6349(3) 0.0312(10) Uani 1 1 d . . .
C8 C 0.8046(4) 1.0674(3) 0.5931(3) 0.0409(11) Uani 1 1 d . . .
H8 H 0.8793 1.0527 0.6231 0.049 Uiso 1 1 calc R . .
C9 C 0.8265(5) 1.1234(4) 0.5075(3) 0.0460(12) Uani 1 1 d . . .
H9 H 0.9161 1.1463 0.4793 0.055 Uiso 1 1 calc R . .
C10 C 0.7190(5) 1.1454(4) 0.4643(3) 0.0496(13) Uani 1 1 d . . .
H10 H 0.7345 1.1831 0.4058 0.059 Uiso 1 1 calc R . .
C11 C 0.5880(5) 1.1132(4) 0.5054(3) 0.0471(12) Uani 1 1 d . . .
H11 H 0.5131 1.1301 0.4757 0.057 Uiso 1 1 calc R . .
C12 C 0.5665(5) 1.0569(3) 0.5889(3) 0.0404(11) Uani 1 1 d . . .
H12 H 0.4768 1.0335 0.6161 0.048 Uiso 1 1 calc R . .
C13 C 0.5050(4) 1.0200(3) 0.8159(3) 0.0331(10) Uani 1 1 d . . .
C14 C 0.4566(5) 1.1212(4) 0.7902(3) 0.0423(11) Uani 1 1 d . . .
H14 H 0.5020 1.1565 0.7344 0.051 Uiso 1 1 calc R . .
C15 C 0.3440(5) 1.1732(4) 0.8430(3) 0.0496(13) Uani 1 1 d . . .
H15 H 0.3129 1.2429 0.8237 0.060 Uiso 1 1 calc R . .
C16 C 0.2781(5) 1.1221(4) 0.9237(3) 0.0500(13) Uani 1 1 d . . .
H16 H 0.2004 1.1565 0.9605 0.060 Uiso 1 1 calc R . .
C17 C 0.3241(4) 1.0223(4) 0.9510(3) 0.0404(11) Uani 1 1 d . . .
H17 H 0.2780 0.9880 1.0070 0.048 Uiso 1 1 calc R . .
C18 C 0.4376(4) 0.9694(3) 0.8985(3) 0.0339(10) Uani 1 1 d . . .
C19 C 0.4904(4) 0.8646(3) 0.9321(3) 0.0363(10) Uani 1 1 d . . .
H19 H 0.5758 0.8354 0.8984 0.044 Uiso 1 1 calc R . .
C20 C 0.4988(4) 0.7103(3) 1.0235(3) 0.0361(10) Uani 1 1 d . . .
C21 C 0.4444(5) 0.6476(4) 1.1022(3) 0.0445(12) Uani 1 1 d . . .
H21 H 0.3611 0.6704 1.1420 0.053 Uiso 1 1 calc R . .
C22 C 0.5141(5) 0.5513(4) 1.1212(3) 0.0451(12) Uani 1 1 d . . .
H22 H 0.4791 0.5068 1.1745 0.054 Uiso 1 1 calc R . .
C23 C 0.6340(5) 0.5206(4) 1.0626(3) 0.0436(11) Uani 1 1 d . . .
H23 H 0.6846 0.4554 1.0750 0.052 Uiso 1 1 calc R . .
C24 C 0.6799(4) 0.5875(4) 0.9845(3) 0.0370(10) Uani 1 1 d . . .
C25 C 0.8064(4) 0.5956(3) 0.8397(3) 0.0326(10) Uani 1 1 d . . .
H25 H 0.7215 0.6274 0.8254 0.039 Uiso 1 1 calc R . .
C26 C 0.9318(4) 0.5907(3) 0.7676(3) 0.0303(9) Uani 1 1 d . . .
C27 C 1.0611(4) 0.5577(3) 0.7874(3) 0.0363(10) Uani 1 1 d . . .
H27 H 1.0654 0.5319 0.8475 0.044 Uiso 1 1 calc R . .
C28 C 1.1832(4) 0.5615(3) 0.7223(3) 0.0393(11) Uani 1 1 d . . .
H28 H 1.2708 0.5402 0.7376 0.047 Uiso 1 1 calc R . .
C29 C 1.1771(4) 0.5966(3) 0.6349(3) 0.0378(11) Uani 1 1 d . . .
H29 H 1.2609 0.5994 0.5896 0.045 Uiso 1 1 calc R . .
C30 C 1.0489(4) 0.6280(3) 0.6126(3) 0.0323(10) Uani 1 1 d . . .
H30 H 1.0458 0.6514 0.5519 0.039 Uiso 1 1 calc R . .
C31 C 0.9256(4) 0.6253(3) 0.6780(3) 0.0287(9) Uani 1 1 d . . .
C32 C 0.6944(4) 0.5389(3) 0.6455(2) 0.0281(9) Uani 1 1 d . . .
C33 C 0.5660(4) 0.5391(3) 0.6232(3) 0.0353(10) Uani 1 1 d . . .
H33 H 0.5094 0.6026 0.6154 0.042 Uiso 1 1 calc R . .
C34 C 0.5213(5) 0.4463(4) 0.6123(3) 0.0405(11) Uani 1 1 d . . .
H34 H 0.4339 0.4466 0.5968 0.049 Uiso 1 1 calc R . .
C35 C 0.6021(5) 0.3534(4) 0.6236(3) 0.0451(12) Uani 1 1 d . . .
H35 H 0.5716 0.2903 0.6147 0.054 Uiso 1 1 calc R . .
C36 C 0.7270(5) 0.3528(4) 0.6479(3) 0.0471(12) Uani 1 1 d . . .
H36 H 0.7820 0.2888 0.6573 0.057 Uiso 1 1 calc R . .
C37 C 0.7729(4) 0.4449(3) 0.6588(3) 0.0373(10) Uani 1 1 d . . .
H37 H 0.8595 0.4437 0.6755 0.045 Uiso 1 1 calc R . .
C38 C 0.8018(4) 0.7127(3) 0.5272(3) 0.0287(9) Uani 1 1 d . . .
C39 C 0.8304(4) 0.6461(3) 0.4620(3) 0.0373(10) Uani 1 1 d . . .
H39 H 0.8320 0.5728 0.4790 0.045 Uiso 1 1 calc R . .
C40 C 0.8565(5) 0.6869(4) 0.3724(3) 0.0455(12) Uani 1 1 d . . .
H40 H 0.8751 0.6412 0.3281 0.055 Uiso 1 1 calc R . .
C41 C 0.8558(5) 0.7927(4) 0.3466(3) 0.0443(12) Uani 1 1 d . . .
H41 H 0.8737 0.8197 0.2849 0.053 Uiso 1 1 calc R . .
C42 C 0.8290(4) 0.8598(4) 0.4109(3) 0.0415(11) Uani 1 1 d . . .
H42 H 0.8297 0.9330 0.3935 0.050 Uiso 1 1 calc R . .
C43 C 0.8011(4) 0.8192(3) 0.5007(3) 0.0355(10) Uani 1 1 d . . .
H43 H 0.7813 0.8652 0.5448 0.043 Uiso 1 1 calc R . .
Cu1 Cu 0.60839(5) 0.78615(4) 0.71977(3) 0.03016(17) Uani 1 1 d . . .
N1 N 0.3725(4) 0.7386(3) 0.7723(2) 0.0284(6) Uani 1 1 d . . .
N2 N 0.4302(4) 0.8097(3) 1.0031(2) 0.0400(9) Uani 1 1 d . . .
N3 N 0.6154(3) 0.6800(3) 0.96592(19) 0.0284(6) Uani 1 1 d . . .
N4 N 0.8054(3) 0.5589(3) 0.9212(2) 0.0385(9) Uani 1 1 d . . .
O1 O 0.4351(6) 0.7106(4) 0.8150(4) 0.1053(17) Uani 1 1 d . . .
O2 O 0.3960(5) 0.7862(5) 0.7120(4) 0.1158(18) Uani 1 1 d . . .
P1 P 0.64556(11) 0.94728(9) 0.74101(7) 0.0315(3) Uani 1 1 d . . .
P2 P 0.75649(10) 0.66552(8) 0.64673(7) 0.0267(3) Uani 1 1 d . . .

loop_
_atom_site_aniso_label
_atom_site_aniso_U_11
_atom_site_aniso_U_22
_atom_site_aniso_U_33
_atom_site_aniso_U_23
_atom_site_aniso_U_13
_atom_site_aniso_U_12
C1 0.039(2) 0.030(3) 0.028(2) -0.0050(19) -0.0035(18) -0.0061(19)
C2 0.050(3) 0.045(3) 0.050(3) -0.016(2) -0.016(2) -0.005(2)
C3 0.043(3) 0.055(4) 0.073(4) -0.015(3) -0.019(3) 0.000(2)
C4 0.043(3) 0.076(4) 0.050(3) -0.006(3) -0.012(2) -0.018(3)
C5 0.060(3) 0.062(4) 0.043(3) -0.015(3) -0.011(2) -0.028(3)
C6 0.055(3) 0.034(3) 0.038(3) -0.008(2) -0.008(2) -0.008(2)
C7 0.040(2) 0.025(2) 0.030(2) -0.0117(18) -0.0059(19) -0.0038(18)
C8 0.042(3) 0.036(3) 0.048(3) -0.010(2) -0.009(2) -0.011(2)
C9 0.056(3) 0.042(3) 0.038(3) 0.001(2) -0.004(2) -0.019(2)
C10 0.080(4) 0.034(3) 0.038(3) -0.004(2) -0.012(3) -0.017(3)
C11 0.067(3) 0.041(3) 0.039(3) -0.008(2) -0.018(2) -0.010(2)
C12 0.047(3) 0.032(3) 0.044(3) -0.010(2) -0.010(2) -0.005(2)
C13 0.035(2) 0.033(3) 0.033(2) -0.010(2) -0.0072(18) -0.0026(19)
C14 0.052(3) 0.036(3) 0.040(3) -0.012(2) -0.007(2) -0.003(2)
C15 0.056(3) 0.039(3) 0.057(3) -0.020(3) -0.017(3) 0.009(2)
C16 0.047(3) 0.058(4) 0.050(3) -0.026(3) -0.014(2) 0.011(2)
C17 0.038(3) 0.050(3) 0.033(2) -0.013(2) -0.0036(19) -0.002(2)
C18 0.033(2) 0.038(3) 0.035(2) -0.017(2) -0.0087(19) -0.0043(19)
C19 0.042(3) 0.038(3) 0.030(2) -0.014(2) -0.0039(19) -0.001(2)
C20 0.039(2) 0.043(3) 0.027(2) -0.007(2) -0.0049(19) -0.007(2)
C21 0.049(3) 0.051(3) 0.028(2) -0.008(2) 0.003(2) -0.008(2)
C22 0.054(3) 0.052(3) 0.026(2) 0.002(2) -0.005(2) -0.011(2)
C23 0.055(3) 0.043(3) 0.032(2) 0.001(2) -0.011(2) -0.001(2)
C24 0.043(3) 0.047(3) 0.022(2) -0.006(2) -0.0078(19) -0.006(2)
C25 0.036(2) 0.037(3) 0.025(2) -0.0027(19) -0.0095(18) -0.0008(19)
C26 0.034(2) 0.029(2) 0.030(2) -0.0087(19) -0.0082(18) -0.0013(18)
C27 0.041(3) 0.036(3) 0.034(2) -0.009(2) -0.010(2) -0.002(2)
C28 0.032(2) 0.042(3) 0.048(3) -0.011(2) -0.015(2) -0.0015(19)
C29 0.026(2) 0.040(3) 0.044(3) -0.011(2) 0.0012(19) -0.0024(19)
C30 0.034(2) 0.033(3) 0.030(2) -0.0091(19) -0.0017(18) -0.0049(18)
C31 0.033(2) 0.025(2) 0.031(2) -0.0106(18) -0.0084(18) -0.0036(17)
C32 0.032(2) 0.032(3) 0.021(2) -0.0063(18) -0.0042(16) -0.0056(18)
C33 0.035(2) 0.033(3) 0.039(2) -0.009(2) -0.0057(19) -0.0034(19)
C34 0.045(3) 0.044(3) 0.036(3) -0.011(2) -0.006(2) -0.014(2)
C35 0.065(3) 0.035(3) 0.039(3) -0.010(2) -0.006(2) -0.020(2)
C36 0.067(3) 0.022(3) 0.051(3) -0.002(2) -0.013(2) -0.003(2)
C37 0.038(2) 0.029(3) 0.045(3) -0.005(2) -0.009(2) 0.0001(19)
C38 0.028(2) 0.030(3) 0.027(2) -0.0039(18) -0.0061(17) -0.0024(17)
C39 0.055(3) 0.027(3) 0.028(2) -0.0031(19) -0.005(2) -0.006(2)
C40 0.062(3) 0.047(3) 0.029(2) -0.014(2) -0.004(2) -0.013(2)
C41 0.052(3) 0.055(3) 0.025(2) 0.000(2) -0.006(2) -0.013(2)
C42 0.052(3) 0.031(3) 0.038(3) 0.001(2) -0.007(2) -0.004(2)
C43 0.042(3) 0.032(3) 0.032(2) -0.007(2) -0.0062(19) -0.0041(19)
Cu1 0.0327(3) 0.0291(3) 0.0287(3) -0.0079(2) -0.0039(2) -0.0037(2)
N1 0.0392(15) 0.0331(17) 0.0141(12) 0.0039(11) -0.0136(11) -0.0020(12)
N2 0.047(2) 0.040(2) 0.030(2) -0.0066(18) -0.0004(17) -0.0033(18)
N3 0.0392(15) 0.0331(17) 0.0141(12) 0.0039(11) -0.0136(11) -0.0020(12)
N4 0.040(2) 0.042(2) 0.033(2) -0.0063(17) -0.0058(16) -0.0014(16)
O1 0.116(4) 0.078(4) 0.104(4) -0.036(3) 0.041(3) -0.041(3)
O2 0.075(3) 0.140(5) 0.154(5) -0.056(4) -0.054(4) 0.008(3)
P1 0.0355(6) 0.0280(6) 0.0307(6) -0.0082(5) -0.0023(5) -0.0061(5)
P2 0.0295(6) 0.0273(6) 0.0238(5) -0.0076(5) -0.0033(4) -0.0047(4)

loop_
_atom_type_symbol
_atom_type_description
_atom_type_scat_dispersion_real
_atom_type_scat_dispersion_imag
_atom_type_scat_source
C C 0.0033 0.0016 'International Tables Vol C Tables 4.2.6.8 and 6.1.1.4'
H H 0.0000 0.0000 'International Tables Vol C Tables 4.2.6.8 and 6.1.1.4'
N N 0.0061 0.0033 'International Tables Vol C Tables 4.2.6.8 and 6.1.1.4'
O O 0.0106 0.0060 'International Tables Vol C Tables 4.2.6.8 and 6.1.1.4'
Cu Cu 0.3201 1.2651 'International Tables Vol C Tables 4.2.6.8 and 6.1.1.4'
P P 0.1023 0.0942 'International Tables Vol C Tables 4.2.6.8 and 6.1.1.4'
Cl Cl 0.1484 0.1585 'International Tables Vol C Tables 4.2.6.8 and 6.1.1.4'

loop_
_geom_angle_atom_site_label_1
_geom_angle_atom_site_label_2
_geom_angle_atom_site_label_3
_geom_angle
_geom_angle_site_symmetry_1
_geom_angle_site_symmetry_3
_geom_angle_publ_flag
C2 C1 C6 118.6(4) . . ?
C2 C1 P1 117.2(3) . . ?
C6 C1 P1 124.0(3) . . ?
C1 C2 C3 121.3(4) . . ?
C1 C2 H2 119.4 . . ?
C3 C2 H2 119.4 . . ?
C4 C3 C2 119.4(5) . . ?
C4 C3 H3 120.3 . . ?
C2 C3 H3 120.3 . . ?
C5 C4 C3 120.4(5) . . ?
C5 C4 H4 119.8 . . ?
C3 C4 H4 119.8 . . ?
C4 C5 C6 120.5(4) . . ?
C4 C5 H5 119.7 . . ?
C6 C5 H5 119.7 . . ?
C1 C6 C5 119.8(4) . . ?
C1 C6 H6 120.1 . . ?
C5 C6 H6 120.1 . . ?
C8 C7 C12 118.1(4) . . ?
C8 C7 P1 122.1(3) . . ?
C12 C7 P1 119.5(3) . . ?
C7 C8 C9 120.5(4) . . ?
C7 C8 H8 119.7 . . ?
C9 C8 H8 119.7 . . ?
C10 C9 C8 120.0(4) . . ?
C10 C9 H9 120.0 . . ?
C8 C9 H9 120.0 . . ?
C9 C10 C11 120.3(5) . . ?
C9 C10 H10 119.8 . . ?
C11 C10 H10 119.8 . . ?
C12 C11 C10 119.9(5) . . ?
C12 C11 H11 120.1 . . ?
C10 C11 H11 120.1 . . ?
C11 C12 C7 121.2(4) . . ?
C11 C12 H12 119.4 . . ?
C7 C12 H12 119.4 . . ?
C14 C13 C18 118.1(4) . . ?
C14 C13 P1 122.0(3) . . ?
C18 C13 P1 119.7(3) . . ?
C13 C14 C15 122.2(4) . . ?
C13 C14 H14 118.9 . . ?
C15 C14 H14 118.9 . . ?
C16 C15 C14 118.9(5) . . ?
C16 C15 H15 120.5 . . ?
C14 C15 H15 120.5 . . ?
C17 C16 C15 120.1(4) . . ?
C17 C16 H16 120.0 . . ?
C15 C16 H16 120.0 . . ?
C16 C17 C18 121.5(4) . . ?
C16 C17 H17 119.3 . . ?
C18 C17 H17 119.3 . . ?
C17 C18 C13 119.1(4) . . ?
C17 C18 C19 120.2(4) . . ?
C13 C18 C19 120.5(4) . . ?
N2 C19 C18 124.8(4) . . ?
N2 C19 H19 117.6 . . ?
C18 C19 H19 117.6 . . ?
N3 C20 C21 122.1(4) . . ?
N3 C20 N2 118.4(4) . . ?
C21 C20 N2 119.5(4) . . ?
C22 C21 C20 118.5(4) . . ?
C22 C21 H21 120.8 . . ?
C20 C21 H21 120.8 . . ?
C23 C22 C21 119.5(4) . . ?
C23 C22 H22 120.2 . . ?
C21 C22 H22 120.2 . . ?
C22 C23 C24 118.3(4) . . ?
C22 C23 H23 120.9 . . ?
C24 C23 H23 120.9 . . ?
N3 C24 C23 122.9(4) . . ?
N3 C24 N4 116.7(4) . . ?
C23 C24 N4 120.3(4) . . ?
N4 C25 C26 123.2(4) . . ?
N4 C25 H25 118.4 . . ?
C26 C25 H25 118.4 . . ?
C27 C26 C31 118.9(4) . . ?
C27 C26 C25 119.9(4) . . ?
C31 C26 C25 121.1(4) . . ?
C28 C27 C26 121.7(4) . . ?
C28 C27 H27 119.2 . . ?
C26 C27 H27 119.2 . . ?
C29 C28 C27 119.3(4) . . ?
C29 C28 H28 120.4 . . ?
C27 C28 H28 120.4 . . ?
C28 C29 C30 120.4(4) . . ?
C28 C29 H29 119.8 . . ?
C30 C29 H29 119.8 . . ?
C31 C30 C29 120.5(4) . . ?
C31 C30 H30 119.7 . . ?
C29 C30 H30 119.7 . . ?
C30 C31 C26 119.1(4) . . ?
C30 C31 P2 119.9(3) . . ?
C26 C31 P2 121.0(3) . . ?
C37 C32 C33 118.9(4) . . ?
C37 C32 P2 123.4(3) . . ?
C33 C32 P2 117.6(3) . . ?
C34 C33 C32 119.7(4) . . ?
C34 C33 H33 120.1 . . ?
C32 C33 H33 120.1 . . ?
C33 C34 C35 120.8(4) . . ?
C33 C34 H34 119.6 . . ?
C35 C34 H34 119.6 . . ?
C36 C35 C34 119.5(4) . . ?
C36 C35 H35 120.2 . . ?
C34 C35 H35 120.2 . . ?
C35 C36 C37 120.2(4) . . ?
C35 C36 H36 119.9 . . ?
C37 C36 H36 119.9 . . ?
C36 C37 C32 120.9(4) . . ?
C36 C37 H37 119.6 . . ?
C32 C37 H37 119.6 . . ?
C39 C38 C43 119.0(4) . . ?
C39 C38 P2 122.5(3) . . ?
C43 C38 P2 118.5(3) . . ?
C40 C39 C38 119.9(4) . . ?
C40 C39 H39 120.1 . . ?
C38 C39 H39 120.1 . . ?
C41 C40 C39 120.8(4) . . ?
C41 C40 H40 119.6 . . ?
C39 C40 H40 119.6 . . ?
C40 C41 C42 119.9(4) . . ?
C40 C41 H41 120.0 . . ?
C42 C41 H41 120.0 . . ?
C41 C42 C43 119.4(4) . . ?
C41 C42 H42 120.3 . . ?
C43 C42 H42 120.3 . . ?
C38 C43 C42 121.0(4) . . ?
C38 C43 H43 119.5 . . ?
C42 C43 H43 119.5 . . ?
O2 Cu1 O1 50.3(2) . . ?
O2 Cu1 P2 114.24(14) . . ?
O1 Cu1 P2 109.86(13) . . ?
O2 Cu1 P1 108.88(16) . . ?
O1 Cu1 P1 117.04(12) . . ?
P2 Cu1 P1 129.86(4) . . ?
O2 Cu1 N1 25.44(17) . . ?
O1 Cu1 N1 24.91(16) . . ?
P2 Cu1 N1 113.91(11) . . ?
P1 Cu1 N1 116.05(11) . . ?
O1 N1 O2 128.7(6) . . ?
O1 N1 Cu1 66.2(4) . . ?
O2 N1 Cu1 62.6(3) . . ?
C19 N2 C20 115.7(4) . . ?
C24 N3 C20 118.7(3) . . ?
C25 N4 C24 114.9(4) . . ?
N1 O1 Cu1 88.9(4) . . ?
N1 O2 Cu1 92.0(4) . . ?
C1 P1 C7 102.96(19) . . ?
C1 P1 C13 105.56(18) . . ?
C7 P1 C13 104.04(19) . . ?
C1 P1 Cu1 114.40(14) . . ?
C7 P1 Cu1 110.20(13) . . ?
C13 P1 Cu1 118.15(14) . . ?
C38 P2 C32 101.06(17) . . ?
C38 P2 C31 105.04(18) . . ?
C32 P2 C31 101.39(18) . . ?
C38 P2 Cu1 109.67(13) . . ?
C32 P2 Cu1 118.87(13) . . ?
C31 P2 Cu1 118.65(12) . . ?

loop_
_geom_bond_atom_site_label_1
_geom_bond_atom_site_label_2
_geom_bond_distance
_geom_bond_site_symmetry_2
_geom_bond_publ_flag
C1 C2 1.390(6) . ?
C1 C6 1.390(6) . ?
C1 P1 1.816(4) . ?
C2 C3 1.386(6) . ?
C2 H2 0.9500 . ?
C3 C4 1.374(7) . ?
C3 H3 0.9500 . ?
C4 C5 1.370(7) . ?
C4 H4 0.9500 . ?
C5 C6 1.396(6) . ?
C5 H5 0.9500 . ?
C6 H6 0.9500 . ?
C7 C8 1.387(6) . ?
C7 C12 1.400(6) . ?
C7 P1 1.823(4) . ?
C8 C9 1.395(6) . ?
C8 H8 0.9500 . ?
C9 C10 1.368(6) . ?
C9 H9 0.9500 . ?
C10 C11 1.382(7) . ?
C10 H10 0.9500 . ?
C11 C12 1.369(6) . ?
C11 H11 0.9500 . ?
C12 H12 0.9500 . ?
C13 C14 1.379(6) . ?
C13 C18 1.399(6) . ?
C13 P1 1.852(4) . ?
C14 C15 1.388(6) . ?
C14 H14 0.9500 . ?
C15 C16 1.375(7) . ?
C15 H15 0.9500 . ?
C16 C17 1.363(6) . ?
C16 H16 0.9500 . ?
C17 C18 1.396(5) . ?
C17 H17 0.9500 . ?
C18 C19 1.465(6) . ?
C19 N2 1.275(5) . ?
C19 H19 0.9500 . ?
C20 N3 1.338(5) . ?
C20 C21 1.389(6) . ?
C20 N2 1.415(5) . ?
C21 C22 1.383(6) . ?
C21 H21 0.9500 . ?
C22 C23 1.368(6) . ?
C22 H22 0.9500 . ?
C23 C24 1.393(6) . ?
C23 H23 0.9500 . ?
C24 N3 1.318(5) . ?
C24 N4 1.436(5) . ?
C25 N4 1.279(5) . ?
C25 C26 1.459(5) . ?
C25 H25 0.9500 . ?
C26 C27 1.389(5) . ?
C26 C31 1.408(5) . ?
C27 C28 1.376(6) . ?
C27 H27 0.9500 . ?
C28 C29 1.376(6) . ?
C28 H28 0.9500 . ?
C29 C30 1.391(6) . ?
C29 H29 0.9500 . ?
C30 C31 1.386(5) . ?
C30 H30 0.9500 . ?
C31 P2 1.845(4) . ?
C32 C37 1.383(6) . ?
C32 C33 1.393(5) . ?
C32 P2 1.833(4) . ?
C33 C34 1.384(6) . ?
C33 H33 0.9500 . ?
C34 C35 1.379(6) . ?
C34 H34 0.9500 . ?
C35 C36 1.373(6) . ?
C35 H35 0.9500 . ?
C36 C37 1.382(6) . ?
C36 H36 0.9500 . ?
C37 H37 0.9500 . ?
C38 C39 1.392(5) . ?
C38 C43 1.385(6) . ?
C38 P2 1.827(4) . ?
C39 C40 1.384(6) . ?
C39 H39 0.9500 . ?
C40 C41 1.374(6) . ?
C40 H40 0.9500 . ?
C41 C42 1.386(6) . ?
C41 H41 0.9500 . ?
C42 C43 1.387(6) . ?
C42 H42 0.9500 . ?
C43 H43 0.9500 . ?
Cu1 O2 2.131(4) . ?
Cu1 O1 2.197(4) . ?
Cu1 P2 2.2595(11) . ?
Cu1 P1 2.2623(13) . ?
Cu1 N1 2.400(4) . ?
N1 O1 1.011(6) . ?
N1 O2 1.032(6) . ?
